data_7155407
loop_
_publ_author_name
'Pereira, Raul'
'Pfeifer, Lukas'
'Fournier, Jean'
'Gouverneur, V\'eronique'
'Cvengro\<s, J\'an'

_publ_section_title
;
 Twisting the ethano-Tr\"oger's base: the bisamide.
;
_journal_issue 3
_journal_name_full 'Organic &amp; biomolecular chemistry'
_journal_page_first 628
_journal_page_last 633
_journal_paper_doi 10.1039/c6ob02359b
_journal_volume 15
_journal_year 2017
_chemical_absolute_configuration ad
_chemical_formula_moiety 'C18 H16 N2 O2'
_chemical_formula_sum 'C18 H16 N2 O2'
_chemical_formula_weight 292.34
_chemical_melting_point 593
_space_group_IT_number 30
_symmetry_cell_setting orthorhombic
_symmetry_space_group_name_Hall 'P 2 -2bc'
_symmetry_space_group_name_H-M 'P n c 2'
_atom_sites_solution_hydrogens difmap
_atom_sites_solution_primary other
_audit_creation_date 2015-12-11
_audit_creation_method CRYSTALS_ver_14.43
_audit_update_record
;
2015-12-11 deposited with the CCDC.
2016-12-06 downloaded from the CCDC.
;
_cell_angle_alpha 90
_cell_angle_beta 90
_cell_angle_gamma 90
_cell_formula_units_Z 2
_cell_length_a 7.3791(1)
_cell_length_b 12.5501(2)
_cell_length_c 7.4981(1)
_cell_measurement_reflns_used 10384
_cell_measurement_temperature 150
_cell_measurement_theta_max 76
_cell_measurement_theta_min 4
_cell_volume 694.387(17)
_computing_cell_refinement 'CrysAlis, (Oxford Diffraction, 2002)'
_computing_data_collection 'SuperNova, (Oxford Diffraction, 2010)'
_computing_data_reduction 'CrysAlis, (Oxford Diffraction, 2002)'
_computing_molecular_graphics 'CAMERON (Watkin et al., 1996)'
_computing_publication_material 'CRYSTALS (Betteridge et al., 2003)'
_computing_structure_refinement 'CRYSTALS (Betteridge et al., 2003)'
_computing_structure_solution 'Superflip (Palatinus & Chapuis, 2007)'
_diffrn_ambient_temperature 150
_diffrn_measured_fraction_theta_full 1.000
_diffrn_measured_fraction_theta_max 1.000
_diffrn_measurement_device Area
_diffrn_measurement_device_type 'Oxford Diffraction SuperNova'
_diffrn_measurement_method \w
_diffrn_radiation_monochromator graphite
_diffrn_radiation_type 'Cu K\a'
_diffrn_radiation_wavelength 1.54180
_diffrn_reflns_av_R_equivalents 0.017
_diffrn_reflns_limit_h_max 9
_diffrn_reflns_limit_h_min -9
_diffrn_reflns_limit_k_max 15
_diffrn_reflns_limit_k_min -15
_diffrn_reflns_limit_l_max 9
_diffrn_reflns_limit_l_min -9
_diffrn_reflns_number 13587
_diffrn_reflns_theta_full 76.363
_diffrn_reflns_theta_max 76.363
_diffrn_reflns_theta_min 5.997
_diffrn_standards_number 0
_exptl_absorpt_coefficient_mu 0.744
_exptl_absorpt_correction_T_max 0.93
_exptl_absorpt_correction_T_min 0.76
_exptl_absorpt_correction_type multi-scan
_exptl_absorpt_process_details 'CrysAlis, (Oxford Diffraction, 2002)'
_exptl_crystal_colour clear_pale_colourless
_exptl_crystal_density_diffrn 1.398
_exptl_crystal_density_method 'not measured'
_exptl_crystal_description block
_exptl_crystal_F_000 308
_exptl_crystal_size_max 0.15
_exptl_crystal_size_mid 0.15
_exptl_crystal_size_min 0.10
_refine_diff_density_max 0.16
_refine_diff_density_min -0.13
_refine_ls_abs_structure_details 'Flack (1983), 669 Friedel-pairs'
_refine_ls_abs_structure_Flack 0.0(2)
_refine_ls_extinction_method None
_refine_ls_goodness_of_fit_ref 1.0136
_refine_ls_hydrogen_treatment constr
_refine_ls_matrix_type full
_refine_ls_number_parameters 101
_refine_ls_number_reflns 1455
_refine_ls_number_restraints 1
_refine_ls_R_factor_all 0.0253
_refine_ls_R_factor_gt 0.0252
_refine_ls_shift/su_max 0.0001704
_refine_ls_shift/su_mean 0.0000200
_refine_ls_structure_factor_coef Fsqd
_refine_ls_weighting_details
;
 Method= Modified Sheldrick 
 w=1/[\s^2^(F^2^) + ( 0.05P)^2^ + 0.11P] 
 ,where P=(max(Fo^2^,0) + 2Fc^2^)/3 
;
_refine_ls_weighting_scheme calc
_refine_ls_wR_factor_all 0.0692
_refine_ls_wR_factor_gt 0.0691
_refine_ls_wR_factor_ref 0.0692
_reflns_limit_h_max 9
_reflns_limit_h_min 0
_reflns_limit_k_max 15
_reflns_limit_k_min 0
_reflns_limit_l_max 9
_reflns_limit_l_min -9
_reflns_number_gt 1451
_reflns_number_total 1461
_reflns_threshold_expression I>2.0\s(I)
_oxford_diffrn_Wilson_B_factor 1.84
_oxford_diffrn_Wilson_scale 0.00
_oxford_refine_ls_r_factor_ref 0.0253
_oxford_refine_ls_scale 11.9(6)
_oxford_reflns_number_all 1455
_oxford_reflns_threshold_expression_ref I>-3.0\s(I)
_oxford_structure_analysis_title 034lp14
_cod_data_source_file c6ob02359b2.cif
_cod_data_source_block 4a
_cod_depositor_comments
;
The following automatic conversions were performed:

'_chemical_melting_point' value '593 K' was changed to '593' - the
value should be numeric and without a unit designator.

'_atom_sites_solution_primary' value 'Other' changed to 'other'
according to
/usr/data/users/saulius/crontab/automatic-downloads/rss-feeds/RSC/lib/dictionaries/cif_core.dic
dictionary named 'cif_core.dic' version 2.4.2 from 2011-04-26.

Automatic conversion script
Id: cif_fix_values 4268 2015-11-12 08:31:59Z antanas 

 Adding full bibliography for 7155403--7155407.cif.
;
_cod_original_sg_symbol_H-M 'P n c 2 '
_cod_database_code 7155407

loop_
_symmetry_equiv_pos_as_xyz
x,y,z
-x,-y,z
-x,y+1/2,z+1/2
x,-y+1/2,z+1/2

loop_
_atom_site_label
_atom_site_type_symbol
_atom_site_fract_x
_atom_site_fract_y
_atom_site_fract_z
_atom_site_U_iso_or_equiv
_atom_site_occupancy
_atom_site_adp_type
_atom_site_refinement_flags_posn
O1 O 0.28594(10) 0.43730(6) 0.33692(17) 0.0251 1.0000 Uani .
C2 C 0.31960(12) 0.47647(8) 0.19247(19) 0.0194 1.0000 Uani .
N3 N 0.39003(12) 0.41564(6) 0.05205(17) 0.0193 1.0000 Uani .
C4 C 0.54757(14) 0.35156(8) 0.09517(19) 0.0194 1.0000 Uani .
C5 C 0.70058(13) 0.40585(8) 0.15791(19) 0.0198 1.0000 Uani .
C6 C 0.85875(14) 0.34967(9) 0.19589(19) 0.0217 1.0000 Uani .
C7 C 0.86791(13) 0.24033(9) 0.16412(19) 0.0234 1.0000 Uani .
C8 C 0.71590(15) 0.18884(8) 0.09524(19) 0.0232 1.0000 Uani .
C9 C 0.55447(14) 0.24312(9) 0.06158(19) 0.0215 1.0000 Uani .
C10 C 1.04012(15) 0.17982(10) 0.2031(2) 0.0314 1.0000 Uani .
C11 C 0.41240(13) 0.46668(8) -0.12304(19) 0.0211 1.0000 Uani .
H61 H 0.9618 0.3856 0.2468 0.0266 1.0000 Uiso R
H81 H 0.7226 0.1135 0.0683 0.0272 1.0000 Uiso R
H91 H 0.4526 0.2081 0.0110 0.0273 1.0000 Uiso R
H101 H 1.0789 0.1366 0.1045 0.0504 1.0000 Uiso R
H103 H 1.1383 0.2276 0.2350 0.0499 1.0000 Uiso R
H102 H 1.0223 0.1310 0.2997 0.0509 1.0000 Uiso R
H112 H 0.3066 0.5111 -0.1444 0.0235 1.0000 Uiso R
H111 H 0.4192 0.4124 -0.2128 0.0221 1.0000 Uiso R

loop_
_atom_site_aniso_label
_atom_site_aniso_U_11
_atom_site_aniso_U_22
_atom_site_aniso_U_33
_atom_site_aniso_U_23
_atom_site_aniso_U_13
_atom_site_aniso_U_12
O1 0.0226(4) 0.0265(4) 0.0262(4) 0.0049(3) 0.0052(3) 0.0001(3)
C2 0.0125(4) 0.0222(5) 0.0236(5) 0.0012(4) -0.0013(4) -0.0019(3)
N3 0.0164(4) 0.0194(4) 0.0219(5) 0.0002(3) -0.0004(3) -0.0006(3)
C4 0.0182(4) 0.0206(4) 0.0195(4) 0.0010(4) 0.0017(4) 0.0007(4)
C5 0.0180(4) 0.0210(5) 0.0203(5) 0.0001(4) 0.0023(4) 0.0002(3)
C6 0.0179(4) 0.0260(5) 0.0213(5) 0.0011(4) 0.0020(4) 0.0009(4)
C7 0.0227(5) 0.0278(5) 0.0197(5) 0.0039(4) 0.0053(4) 0.0060(4)
C8 0.0294(5) 0.0189(5) 0.0213(5) 0.0013(4) 0.0064(4) 0.0027(4)
C9 0.0236(5) 0.0215(5) 0.0194(5) 0.0009(4) 0.0023(4) -0.0024(4)
C10 0.0270(6) 0.0325(6) 0.0347(6) 0.0016(5) 0.0024(5) 0.0118(4)
C11 0.0202(4) 0.0236(5) 0.0196(5) -0.0002(4) -0.0017(4) -0.0004(4)

loop_
_atom_type_symbol
_atom_type_scat_dispersion_real
_atom_type_scat_dispersion_imag
_atom_type_scat_Cromer_Mann_a1
_atom_type_scat_Cromer_Mann_b1
_atom_type_scat_Cromer_Mann_a2
_atom_type_scat_Cromer_Mann_b2
_atom_type_scat_Cromer_Mann_a3
_atom_type_scat_Cromer_Mann_b3
_atom_type_scat_Cromer_Mann_a4
_atom_type_scat_Cromer_Mann_b4
_atom_type_scat_Cromer_Mann_c
_atom_type_scat_source
C 0.0181 0.0091 2.3100 20.8439 1.0200 10.2075 1.5886 0.5687 0.8650 51.6512 0.2156 'International Tables Vol C 4.2.6.8 and 6.1.1.4'
H 0.0000 0.0000 0.4930 10.5109 0.3229 26.1257 0.1402 3.1424 0.0408 57.7998 0.0030 'International Tables Vol C 4.2.6.8 and 6.1.1.4'
N 0.0311 0.0180 12.2126 0.0057 3.1322 9.8933 2.0125 28.9975 1.1663 0.5826 -11.5290 'International Tables Vol C 4.2.6.8 and 6.1.1.4'
O 0.0492 0.0322 3.0485 13.2771 2.2868 5.7011 1.5463 0.3239 0.8670 32.9089 0.2508 'International Tables Vol C 4.2.6.8 and 6.1.1.4'

loop_
_geom_angle_atom_site_label_1
_geom_angle_site_symmetry_1
_geom_angle_atom_site_label_2
_geom_angle_atom_site_label_3
_geom_angle
_geom_angle_publ_flag
C5 2_665 C2 O1 121.98(9) yes
C5 2_665 C2 N3 116.21(9) yes
O1 . C2 N3 121.70(9) yes
C2 . N3 C4 115.60(8) yes
C2 . N3 C11 118.39(8) yes
C4 . N3 C11 110.54(8) yes
N3 . C4 C5 116.84(8) yes
N3 . C4 C9 122.27(9) yes
C5 . C4 C9 120.64(9) yes
C2 2_665 C5 C4 117.07(8) yes
C2 2_665 C5 C6 122.94(9) yes
C4 . C5 C6 119.87(9) yes
C5 . C6 C7 120.25(10) yes
C5 . C6 H61 120.4 no
C7 . C6 H61 119.4 no
C6 . C7 C8 118.72(9) yes
C6 . C7 C10 120.20(10) yes
C8 . C7 C10 121.08(10) yes
C7 . C8 C9 121.86(9) yes
C7 . C8 H81 119.3 no
C9 . C8 H81 118.9 no
C8 . C9 C4 118.57(10) yes
C8 . C9 H91 121.5 no
C4 . C9 H91 119.9 no
C7 . C10 H101 112.7 no
C7 . C10 H103 111.5 no
H101 . C10 H103 108.4 no
C7 . C10 H102 110.6 no
H101 . C10 H102 105.1 no
H103 . C10 H102 108.2 no
C11 2_665 C11 N3 109.33(6) yes
C11 2_665 C11 H112 111.2 no
N3 . C11 H112 107.9 no
C11 2_665 C11 H111 110.0 no
N3 . C11 H111 108.9 no
H112 . C11 H111 109.5 no

loop_
_geom_bond_atom_site_label_1
_geom_bond_atom_site_label_2
_geom_bond_site_symmetry_2
_geom_bond_distance
_geom_bond_publ_flag
O1 C2 . 1.2151(13) yes
C2 C5 2_665 1.5068(13) yes
C2 N3 . 1.4006(13) yes
N3 C4 . 1.4501(12) yes
N3 C11 . 1.4701(13) yes
C4 C5 . 1.4002(14) yes
C4 C9 . 1.3849(14) yes
C5 C6 . 1.3930(13) yes
C6 C7 . 1.3944(16) yes
C6 H61 . 0.963 no
C7 C8 . 1.3937(15) yes
C7 C10 . 1.5089(14) yes
C8 C9 . 1.3952(15) yes
C8 H81 . 0.968 no
C9 H91 . 0.949 no
C10 H101 . 0.961 no
C10 H103 . 0.970 no
C10 H102 . 0.958 no
C11 C11 2_665 1.5397(19) yes
C11 H112 . 0.973 no
C11 H111 . 0.959 no

loop_
_geom_hbond_atom_site_label_D
_geom_hbond_atom_site_label_H
_geom_hbond_atom_site_label_A
_geom_hbond_site_symmetry_A
_geom_hbond_angle_DHA
_geom_hbond_distance_DH
_geom_hbond_distance_HA
_geom_hbond_distance_DA
_geom_hbond_publ_flag
C6 H61 O1 1_655 163.32 0.963 2.569 3.5021(16) yes
C9 H91 O1 4_554 156.06 0.949 2.559 3.4483(16) yes
